data_4303327
loop_
_publ_author_name
'Tijana Bugarcic'
'Abraha Habtemariam'
'Robert J. Deeth'
'Francesca P. A. Fabbiani'
'Simon Parsons'
'Peter J. Sadler'

_publ_contact_author_email S.Parsons@ed.ac.uk
_publ_contact_author_name S.Parsons
_publ_section_title
;
Ruthenium(II) Arene Anticancer Complexes with Redox-Active Diamine Ligands
;
_journal_name_full 'Inorganic Chemistry'
_journal_page_first 9444
_journal_page_last 9453
_journal_paper_doi 10.1021/ic9013366
_journal_volume 48
_journal_year 2009
_chemical_compound_source 'T. Bugarcic, TB39 '
_chemical_formula_moiety '[RuCl(cymeme)(diaminobenzene)]PF6'
_chemical_formula_sum 'C16 H22 Cl F6 N2 P Ru'
_chemical_formula_weight 523.85
_chemical_name_systematic
; 
 ? 
;
_space_group_IT_number 33
_symmetry_cell_setting orthorhombic
_symmetry_space_group_name_Hall 'P 2c -2n'
_symmetry_space_group_name_H-M 'P n a 21'
_atom_sites_solution_hydrogens mixed
_atom_sites_solution_primary Patterson
_atom_sites_solution_secondary difmap
_audit_creation_date 07-05-16
_audit_creation_method SHELXL-97
_cell_angle_alpha 90.00
_cell_angle_beta 90.00
_cell_angle_gamma 90.00
_cell_formula_units_Z 4
_cell_length_a 10.6876(4)
_cell_length_b 17.0748(8)
_cell_length_c 10.8625(5)
_cell_measurement_reflns_used 6427
_cell_measurement_temperature 150(2)
_cell_measurement_theta_max 30
_cell_measurement_theta_min 2
_cell_volume 1982.28(15)
_computing_cell_refinement Saint
_computing_data_collection Smart
_computing_data_reduction Saint
_computing_molecular_graphics XP
_computing_publication_material 'XCIF, PLATON'
_computing_structure_refinement 'SHELXL-97 (Sheldrick, 1997)'
_computing_structure_solution DIRDIF
_diffrn_ambient_temperature 150(2)
_diffrn_measured_fraction_theta_full 0.989
_diffrn_measured_fraction_theta_max 0.989
_diffrn_measurement_device_type 'Bruker Smart Apex CCD'
_diffrn_measurement_method omega
_diffrn_radiation_monochromator graphite
_diffrn_radiation_source 'fine-focus sealed tube'
_diffrn_radiation_type MoK\a
_diffrn_radiation_wavelength 0.71073
_diffrn_reflns_av_R_equivalents 0.0343
_diffrn_reflns_av_sigmaI/netI 0.0430
_diffrn_reflns_limit_h_max 14
_diffrn_reflns_limit_h_min -14
_diffrn_reflns_limit_k_max 23
_diffrn_reflns_limit_k_min -23
_diffrn_reflns_limit_l_max 15
_diffrn_reflns_limit_l_min -15
_diffrn_reflns_number 15928
_diffrn_reflns_theta_full 30.40
_diffrn_reflns_theta_max 30.40
_diffrn_reflns_theta_min 2.25
_exptl_absorpt_coefficient_mu 1.064
_exptl_absorpt_correction_T_max 0.918
_exptl_absorpt_correction_T_min 0.766
_exptl_absorpt_correction_type multi-scan
_exptl_absorpt_process_details 'Sadabs v 2007/2 in mm2 scaled by 1.23'
_exptl_crystal_colour orange
_exptl_crystal_density_diffrn 1.755
_exptl_crystal_density_method 'not measured'
_exptl_crystal_description needle
_exptl_crystal_F_000 1048
_exptl_crystal_recrystallization_method
;
slow evaporation of MeOH soln
;
_exptl_crystal_size_max 0.48
_exptl_crystal_size_mid 0.19
_exptl_crystal_size_min 0.08
_refine_diff_density_max 0.893
_refine_diff_density_min -0.450
_refine_diff_density_rms 0.097
_refine_ls_abs_structure_details 'Flack H D (1983), Acta Cryst. A39, 876-881'
_refine_ls_abs_structure_Flack -0.02(3)
_refine_ls_extinction_method none
_refine_ls_goodness_of_fit_ref 1.056
_refine_ls_hydrogen_treatment 'riding/rotating group (Me)'
_refine_ls_matrix_type full
_refine_ls_number_parameters 248
_refine_ls_number_reflns 5671
_refine_ls_number_restraints 1
_refine_ls_restrained_S_all 1.056
_refine_ls_R_factor_all 0.0418
_refine_ls_R_factor_gt 0.0340
_refine_ls_shift/su_max 0.001
_refine_ls_shift/su_mean 0.000
_refine_ls_structure_factor_coef Fsqd
_refine_ls_weighting_details 'calc w=1/[\s^2^(Fo^2^)+(0.0477P)^2^+0.0000P] where P=(Fo^2^+2Fc^2^)/3'
_refine_ls_weighting_scheme calc
_refine_ls_wR_factor_gt 0.0811
_refine_ls_wR_factor_ref 0.0838
_reflns_number_gt 4930
_reflns_number_total 5671
_reflns_threshold_expression >2sigma(I)
_cod_data_source_file ic9013366_si_001_1.cif
_cod_data_source_block ps7007
_cod_depositor_comments
;
The following automatic conversions were performed:
'_symmetry_cell_setting' value 'Orthorhombic' changed to 'orthorhombic'
according to '/home/saulius/struct/CIF-dictionaries/cif_core.dic'
dictionary named 'cif_core.dic' version 2.4.1 from
2010-06-29.

'_exptl_absorpt_correction_type' value 'Multiscan' changed to
'multi-scan' according to
'/home/saulius/struct/CIF-dictionaries/cif_core.dic' dictionary named
'cif_core.dic' version 2.4.1 from 2010-06-29.

Automatic conversion script
Id: cif_fix_enum 1527 2010-12-29 10:47:43Z saulius 

The following automatic conversions were performed:

'_atom_sites_solution_hydrogens' value 'geom/difmap' was changed to
'mixed'.

Automatic conversion script
Id: cif_fix_values 6452 2018-10-05 10:23:21Z andrius 
;
_cod_original_sg_symbol_Hall 'P 2c -2n '
_cod_database_code 4303327

loop_
_symmetry_equiv_pos_as_xyz
'x, y, z'
'-x+1/2, y+1/2, z+1/2'
'x+1/2, -y+1/2, z'
'-x, -y, z+1/2'

loop_
_atom_site_label
_atom_site_type_symbol
_atom_site_fract_x
_atom_site_fract_y
_atom_site_fract_z
_atom_site_U_iso_or_equiv
_atom_site_adp_type
_atom_site_occupancy
_atom_site_symmetry_multiplicity
_atom_site_calc_flag
_atom_site_refinement_flags
_atom_site_disorder_assembly
_atom_site_disorder_group
Ru1 Ru 0.879199(16) 0.984390(12) 0.99614(4) 0.01959(6) Uani 1 1 d . . .
Cl1 Cl 1.00022(7) 0.94120(5) 0.82238(7) 0.02962(16) Uani 1 1 d . . .
C11 C 0.7321(3) 1.0587(3) 1.0734(4) 0.0333(9) Uani 1 1 d . . .
C21 C 0.7182(3) 1.0566(3) 0.9427(4) 0.0305(9) Uani 1 1 d . . .
H21 H 0.7134 1.1038 0.8966 0.037 Uiso 1 1 calc R . .
C31 C 0.7117(3) 0.9843(2) 0.8839(4) 0.0286(8) Uani 1 1 d . . .
H31 H 0.7034 0.9837 0.7969 0.034 Uiso 1 1 calc R . .
C41 C 0.7169(3) 0.9107(2) 0.9472(4) 0.0285(8) Uani 1 1 d . . .
C51 C 0.7305(3) 0.9149(3) 1.0756(4) 0.0293(9) Uani 1 1 d . . .
H51 H 0.7357 0.8674 1.1209 0.035 Uiso 1 1 calc R . .
C61 C 0.7369(3) 0.9867(2) 1.1407(4) 0.0282(8) Uani 1 1 d . . .
H61 H 0.7442 0.9871 1.2278 0.034 Uiso 1 1 calc R . .
C71 C 0.7437(3) 1.1365(3) 1.1385(5) 0.0470(11) Uani 1 1 d . . .
H71A H 0.6601 1.1563 1.1587 0.071 Uiso 1 1 calc R . .
H71B H 0.7864 1.1740 1.0846 0.071 Uiso 1 1 calc R . .
H71C H 0.7922 1.1298 1.2143 0.071 Uiso 1 1 calc R . .
C81 C 0.7137(3) 0.8361(2) 0.8738(4) 0.0359(8) Uani 1 1 d . . .
H81 H 0.7641 0.8446 0.7973 0.043 Uiso 1 1 calc R . .
C91 C 0.7690(4) 0.7671(3) 0.9413(5) 0.0565(12) Uani 1 1 d . . .
H91A H 0.8548 0.7794 0.9663 0.085 Uiso 1 1 calc R . .
H91B H 0.7695 0.7213 0.8869 0.085 Uiso 1 1 calc R . .
H91C H 0.7184 0.7557 1.0144 0.085 Uiso 1 1 calc R . .
C101 C 0.5784(4) 0.8202(3) 0.8352(6) 0.0760(18) Uani 1 1 d . . .
H10A H 0.5259 0.8153 0.9087 0.114 Uiso 1 1 calc R . .
H10B H 0.5748 0.7714 0.7877 0.114 Uiso 1 1 calc R . .
H10C H 0.5480 0.8636 0.7843 0.114 Uiso 1 1 calc R . .
N12 N 1.0182(2) 1.07492(15) 1.0167(3) 0.0246(6) Uani 1 1 d . . .
H12A H 1.0171 1.1069 0.9485 0.030 Uiso 1 1 calc R . .
H12B H 0.9995 1.1050 1.0845 0.030 Uiso 1 1 calc R . .
N22 N 1.0247(2) 0.92908(16) 1.1001(3) 0.0231(5) Uani 1 1 d . . .
H22A H 1.0073 0.9334 1.1827 0.028 Uiso 1 1 calc R . .
H22B H 1.0276 0.8767 1.0806 0.028 Uiso 1 1 calc R . .
C12 C 1.1418(3) 1.0414(2) 1.0311(3) 0.0230(6) Uani 1 1 d . . .
C22 C 1.1454(3) 0.96462(19) 1.0746(3) 0.0225(6) Uani 1 1 d . . .
C32 C 1.2572(3) 0.9259(2) 1.0896(3) 0.0267(6) Uani 1 1 d . . .
H32 H 1.2595 0.8738 1.1201 0.032 Uiso 1 1 calc R . .
C42 C 1.3681(3) 0.9656(3) 1.0585(4) 0.0377(8) Uani 1 1 d . . .
H42 H 1.4463 0.9397 1.0668 0.045 Uiso 1 1 calc R . .
C52 C 1.3644(3) 1.0415(3) 1.0160(5) 0.0392(10) Uani 1 1 d . . .
H52 H 1.4402 1.0678 0.9965 0.047 Uiso 1 1 calc R . .
C62 C 1.2506(2) 1.08018(19) 1.0013(5) 0.0315(6) Uani 1 1 d . . .
H62 H 1.2480 1.1324 0.9713 0.038 Uiso 1 1 calc R . .
P1 P 0.99750(8) 1.25545(5) 1.79825(8) 0.02581(16) Uani 1 1 d . . .
F1 F 1.0816(3) 1.17677(16) 1.7927(3) 0.0634(8) Uani 1 1 d . . .
F2 F 0.9130(4) 1.3291(2) 1.8024(3) 0.1021(14) Uani 1 1 d . . .
F3 F 1.0343(4) 1.2648(2) 1.9378(3) 0.0942(12) Uani 1 1 d . . .
F4 F 0.9613(4) 1.24283(16) 1.6581(3) 0.0786(10) Uani 1 1 d . . .
F5 F 1.1087(3) 1.3067(3) 1.7580(5) 0.1127(17) Uani 1 1 d . . .
F6 F 0.8907(3) 1.1980(3) 1.8392(6) 0.131(2) Uani 1 1 d . . .

loop_
_atom_site_aniso_label
_atom_site_aniso_U_11
_atom_site_aniso_U_22
_atom_site_aniso_U_33
_atom_site_aniso_U_23
_atom_site_aniso_U_13
_atom_site_aniso_U_12
Ru1 0.01708(10) 0.02405(11) 0.01764(10) 0.00372(14) -0.00060(12) -0.00079(7)
Cl1 0.0278(3) 0.0409(4) 0.0201(4) -0.0007(3) 0.0020(3) 0.0005(3)
C11 0.0208(17) 0.040(2) 0.039(2) -0.0001(17) 0.0010(14) 0.0071(15)
C21 0.0180(15) 0.035(2) 0.038(2) 0.0098(16) -0.0052(13) 0.0023(14)
C31 0.0182(15) 0.048(2) 0.0195(18) 0.0075(14) -0.0019(12) -0.0032(14)
C41 0.0197(15) 0.035(2) 0.0310(19) 0.0032(15) -0.0025(13) -0.0065(14)
C51 0.0189(16) 0.041(2) 0.0278(19) 0.0110(16) 0.0023(12) -0.0050(13)
C61 0.0209(16) 0.044(2) 0.0197(18) -0.0009(14) 0.0021(13) -0.0018(13)
C71 0.0333(18) 0.046(2) 0.062(3) -0.019(2) -0.0020(18) 0.0149(16)
C81 0.0315(17) 0.041(2) 0.035(2) -0.0008(16) -0.0032(14) -0.0092(15)
C91 0.059(3) 0.044(2) 0.066(3) -0.010(2) -0.003(2) 0.013(2)
C101 0.044(2) 0.075(4) 0.109(5) -0.028(3) -0.033(3) -0.006(3)
N12 0.0214(10) 0.0235(11) 0.0290(18) 0.0046(11) -0.0003(10) 0.0009(9)
N22 0.0218(12) 0.0212(12) 0.0262(14) 0.0038(11) -0.0020(10) -0.0015(10)
C12 0.0229(14) 0.0253(13) 0.0209(15) 0.0008(11) -0.0011(10) 0.0011(11)
C22 0.0205(13) 0.0240(14) 0.0230(15) -0.0020(12) -0.0017(11) -0.0005(11)
C32 0.0271(15) 0.0282(15) 0.0246(16) -0.0029(13) -0.0053(12) 0.0075(12)
C42 0.0206(16) 0.048(2) 0.045(2) -0.0052(18) 0.0028(14) 0.0075(14)
C52 0.0206(13) 0.0508(19) 0.046(3) 0.0024(19) 0.0041(14) -0.0047(13)
C62 0.0263(13) 0.0345(15) 0.0336(16) 0.003(2) 0.0024(18) -0.0035(11)
P1 0.0291(4) 0.0233(3) 0.0251(4) 0.0003(3) 0.0002(3) -0.0026(3)
F1 0.0872(18) 0.0506(16) 0.0523(18) -0.0068(13) -0.0196(15) 0.0319(15)
F2 0.163(3) 0.086(3) 0.057(2) -0.0089(19) -0.009(2) 0.091(3)
F3 0.190(4) 0.0624(19) 0.0305(15) -0.0131(13) -0.029(2) 0.037(2)
F4 0.147(3) 0.0427(15) 0.0464(17) -0.0093(13) -0.0464(18) 0.0244(17)
F5 0.089(2) 0.112(3) 0.137(4) 0.035(3) 0.008(2) -0.060(2)
F6 0.0544(19) 0.143(4) 0.196(6) 0.091(4) 0.017(2) -0.036(2)

loop_
_atom_type_symbol
_atom_type_description
_atom_type_scat_dispersion_real
_atom_type_scat_dispersion_imag
_atom_type_scat_source
C C 0.0033 0.0016 'International Tables Vol C Tables 4.2.6.8 and 6.1.1.4'
H H 0.0000 0.0000 'International Tables Vol C Tables 4.2.6.8 and 6.1.1.4'
N N 0.0061 0.0033 'International Tables Vol C Tables 4.2.6.8 and 6.1.1.4'
F F 0.0171 0.0103 'International Tables Vol C Tables 4.2.6.8 and 6.1.1.4'
P P 0.1023 0.0942 'International Tables Vol C Tables 4.2.6.8 and 6.1.1.4'
Cl Cl 0.1484 0.1585 'International Tables Vol C Tables 4.2.6.8 and 6.1.1.4'
Ru Ru -1.2594 0.8363 'International Tables Vol C Tables 4.2.6.8 and 6.1.1.4'

loop_
_geom_angle_atom_site_label_1
_geom_angle_atom_site_label_2
_geom_angle_atom_site_label_3
_geom_angle
_geom_angle_site_symmetry_1
_geom_angle_site_symmetry_3
_geom_angle_publ_flag
N22 Ru1 N12 76.18(9) . . ?
N22 Ru1 C51 94.66(13) . . ?
N12 Ru1 C51 149.15(13) . . ?
N22 Ru1 C31 153.73(13) . . ?
N12 Ru1 C31 128.95(12) . . ?
C51 Ru1 C31 67.47(14) . . ?
N22 Ru1 C61 97.74(12) . . ?
N12 Ru1 C61 113.08(13) . . ?
C51 Ru1 C61 38.04(15) . . ?
C31 Ru1 C61 80.17(16) . . ?
N22 Ru1 C11 125.13(15) . . ?
N12 Ru1 C11 92.25(14) . . ?
C51 Ru1 C11 68.75(18) . . ?
C31 Ru1 C11 67.83(15) . . ?
C61 Ru1 C11 38.20(16) . . ?
N22 Ru1 C21 163.05(14) . . ?
N12 Ru1 C21 99.49(13) . . ?
C51 Ru1 C21 80.67(14) . . ?
C31 Ru1 C21 37.22(16) . . ?
C61 Ru1 C21 68.56(15) . . ?
C11 Ru1 C21 38.04(14) . . ?
N22 Ru1 C41 116.50(13) . . ?
N12 Ru1 C41 167.19(13) . . ?
C51 Ru1 C41 37.45(15) . . ?
C31 Ru1 C41 38.25(14) . . ?
C61 Ru1 C41 68.70(15) . . ?
C11 Ru1 C41 81.88(15) . . ?
C21 Ru1 C41 68.94(17) . . ?
N22 Ru1 Cl1 83.56(8) . . ?
N12 Ru1 Cl1 86.02(8) . . ?
C51 Ru1 Cl1 122.69(12) . . ?
C31 Ru1 Cl1 90.14(10) . . ?
C61 Ru1 Cl1 160.68(10) . . ?
C11 Ru1 Cl1 149.97(12) . . ?
C21 Ru1 Cl1 112.73(12) . . ?
C41 Ru1 Cl1 93.37(11) . . ?
C21 C11 C61 119.3(5) . . ?
C21 C11 C71 119.8(5) . . ?
C61 C11 C71 120.9(4) . . ?
C21 C11 Ru1 71.3(3) . . ?
C61 C11 Ru1 70.8(2) . . ?
C71 C11 Ru1 129.1(3) . . ?
C31 C21 C11 118.9(5) . . ?
C31 C21 Ru1 70.2(2) . . ?
C11 C21 Ru1 70.7(3) . . ?
C21 C31 C41 123.8(4) . . ?
C21 C31 Ru1 72.6(2) . . ?
C41 C31 Ru1 72.5(2) . . ?
C51 C41 C31 115.8(4) . . ?
C51 C41 C81 124.9(4) . . ?
C31 C41 C81 119.2(3) . . ?
C51 C41 Ru1 69.6(3) . . ?
C31 C41 Ru1 69.3(2) . . ?
C81 C41 Ru1 129.0(3) . . ?
C41 C51 C61 123.0(4) . . ?
C41 C51 Ru1 73.0(2) . . ?
C61 C51 Ru1 71.9(2) . . ?
C51 C61 C11 119.1(4) . . ?
C51 C61 Ru1 70.1(2) . . ?
C11 C61 Ru1 71.0(2) . . ?
C41 C81 C91 113.3(3) . . ?
C41 C81 C101 108.6(3) . . ?
C91 C81 C101 111.3(4) . . ?
C12 N12 Ru1 110.9(2) . . ?
C22 N22 Ru1 111.1(2) . . ?
C62 C12 C22 120.6(3) . . ?
C62 C12 N12 123.7(3) . . ?
C22 C12 N12 115.7(3) . . ?
C32 C22 C12 121.0(3) . . ?
C32 C22 N22 123.3(3) . . ?
C12 C22 N22 115.7(3) . . ?
C22 C32 C42 118.2(3) . . ?
C52 C42 C32 120.6(3) . . ?
C42 C52 C62 120.6(3) . . ?
C12 C62 C52 118.8(3) . . ?
F5 P1 F2 89.8(3) . . ?
F5 P1 F6 175.9(3) . . ?
F2 P1 F6 94.3(3) . . ?
F5 P1 F3 91.3(3) . . ?
F2 P1 F3 92.02(19) . . ?
F6 P1 F3 88.4(3) . . ?
F5 P1 F4 89.6(3) . . ?
F2 P1 F4 89.77(18) . . ?
F6 P1 F4 90.6(3) . . ?
F3 P1 F4 178.01(17) . . ?
F5 P1 F1 91.8(2) . . ?
F2 P1 F1 178.0(2) . . ?
F6 P1 F1 84.0(2) . . ?
F3 P1 F1 88.96(17) . . ?
F4 P1 F1 89.24(15) . . ?

loop_
_geom_bond_atom_site_label_1
_geom_bond_atom_site_label_2
_geom_bond_distance
_geom_bond_site_symmetry_2
_geom_bond_publ_flag
Ru1 N22 2.141(2) . ?
Ru1 N12 2.156(2) . ?
Ru1 C51 2.163(4) . ?
Ru1 C31 2.166(4) . ?
Ru1 C61 2.186(4) . ?
Ru1 C11 2.188(4) . ?
Ru1 C21 2.195(4) . ?
Ru1 C41 2.207(4) . ?
Ru1 Cl1 2.4039(8) . ?
C11 C21 1.429(5) . ?
C11 C61 1.431(6) . ?
C11 C71 1.510(6) . ?
C21 C31 1.392(6) . ?
C31 C41 1.433(5) . ?
C41 C51 1.404(5) . ?
C41 C81 1.503(6) . ?
C51 C61 1.418(6) . ?
C81 C91 1.509(6) . ?
C81 C101 1.530(5) . ?
N12 C12 1.448(4) . ?
N22 C22 1.452(4) . ?
C12 C62 1.376(4) . ?
C12 C22 1.393(4) . ?
C22 C32 1.375(4) . ?
C32 C42 1.406(5) . ?
C42 C52 1.377(6) . ?
C52 C62 1.393(5) . ?
P1 F5 1.539(3) . ?
P1 F2 1.548(3) . ?
P1 F6 1.569(3) . ?
P1 F3 1.574(3) . ?
P1 F4 1.586(3) . ?
P1 F1 1.618(3) . ?
